data_1511485
loop_
_publ_author_name
'Kuz'ma, Yu.B.'
'Mykhalenko, S.I.'
'Zavalii, P.Yu.'

_publ_section_title
;
 New incommensurate structures of the borides Pr41(Mn4B4)35 and
 Pr7(Re4B4)6
;
_journal_name_full 'Journal of Alloys Compd.'
_journal_page_first 55
_journal_page_last 59
_journal_paper_doi 10.1016/0925-8388(94)90714-5
_journal_volume 203
_journal_year 1994
_chemical_formula_sum 'B4 Mn4'
_chemical_name_systematic 'Mn4 B4'
_space_group_IT_number 138
_symmetry_space_group_name_Hall '-P 4ac 2ac'
_symmetry_space_group_name_H-M 'P 42/n c m :2'
_cell_angle_alpha 90
_cell_angle_beta 90
_cell_angle_gamma 90
_cell_formula_units_Z 2
_cell_length_a 7.183
_cell_length_b 7.183
_cell_length_c 4.005
_cell_volume 206.640
_citation_journal_id_ASTM JALCEU
_cod_data_source_file boron4-x_115.cif
_cod_data_source_block B4Mn4
_cod_original_cell_volume 206.6399
_cod_database_code 1511485

loop_
_symmetry_equiv_pos_as_xyz
x,y,z
-y+1/2,x,z+1/2
-x+1/2,-y+1/2,z
y,-x+1/2,z+1/2
x+1/2,-y,-z+1/2
y+1/2,x+1/2,-z
-x,y+1/2,-z+1/2
-y,-x,-z
-x,-y,-z
y-1/2,-x,-z-1/2
x-1/2,y-1/2,-z
-y,x-1/2,-z-1/2
-x-1/2,y,z-1/2
-y-1/2,-x-1/2,z
x,-y-1/2,z-1/2
y,x,z

loop_
_atom_site_label
_atom_site_type_symbol
_atom_site_fract_x
_atom_site_fract_y
_atom_site_fract_z
_atom_site_occupancy
_atom_site_U_iso_or_equiv
B1 B 0.069 0.069 0.63 1 0.0
Mn1 Mn 0.1268 0.1268 0.133 1 0.0
